data_7212343
loop_
_publ_author_name
'Wang, Yu'
'Cui, Shuxin'
'Wang, Lei'
'Zhang, Xiaoying'
'Li, Bo'
'Zhang, Jingping'

_publ_section_title
;
 Encapsulated different forms of water molecules by Cu(ii) complexes with
 diverse structures
;
_journal_issue 10
_journal_name_full CrystEngComm
_journal_page_first 2734
_journal_paper_doi 10.1039/b925615f
_journal_volume 12
_journal_year 2010
_chemical_formula_sum 'C38 H50 Cu2 N6 O19'
_chemical_formula_weight 1021.92
_chemical_name_systematic
;
?
;
_space_group_IT_number 2
_symmetry_cell_setting triclinic
_symmetry_space_group_name_Hall '-P 1'
_symmetry_space_group_name_H-M 'P -1'
_atom_sites_solution_hydrogens geom
_atom_sites_solution_primary direct
_atom_sites_solution_secondary difmap
_audit_creation_method SHELXL-97
_cell_angle_alpha 71.418(5)
_cell_angle_beta 78.686(5)
_cell_angle_gamma 83.537(5)
_cell_formula_units_Z 2
_cell_length_a 10.620(5)
_cell_length_b 13.189(5)
_cell_length_c 16.688(5)
_cell_measurement_temperature 293(2)
_cell_volume 2169.4(15)
_computing_structure_refinement 'SHELXL-97 (Sheldrick, 1997)'
_computing_structure_solution 'SHELXS-97 (Sheldrick, 1990)'
_diffrn_ambient_temperature 293(2)
_diffrn_measured_fraction_theta_full 0.975
_diffrn_measured_fraction_theta_max 0.975
_diffrn_radiation_monochromator graphite
_diffrn_radiation_source 'fine-focus sealed tube'
_diffrn_radiation_type MoK\a
_diffrn_radiation_wavelength 0.71069
_diffrn_reflns_av_R_equivalents 0.0279
_diffrn_reflns_av_sigmaI/netI 0.0599
_diffrn_reflns_limit_h_max 13
_diffrn_reflns_limit_h_min -11
_diffrn_reflns_limit_k_max 15
_diffrn_reflns_limit_k_min -16
_diffrn_reflns_limit_l_max 20
_diffrn_reflns_limit_l_min -19
_diffrn_reflns_number 12249
_diffrn_reflns_theta_full 26.02
_diffrn_reflns_theta_max 26.02
_diffrn_reflns_theta_min 1.63
_exptl_absorpt_coefficient_mu 1.066
_exptl_absorpt_correction_T_max 0.944
_exptl_absorpt_correction_T_min 0.710
_exptl_absorpt_correction_type multi-scan
_exptl_crystal_density_diffrn 1.564
_exptl_crystal_density_method 'not measured'
_exptl_crystal_F_000 1060
_exptl_crystal_size_max 0.331
_exptl_crystal_size_mid 0.279
_exptl_crystal_size_min 0.054
_refine_diff_density_max 0.805
_refine_diff_density_min -0.772
_refine_diff_density_rms 0.092
_refine_ls_extinction_method none
_refine_ls_goodness_of_fit_ref 1.015
_refine_ls_hydrogen_treatment mixed
_refine_ls_matrix_type full
_refine_ls_number_parameters 664
_refine_ls_number_reflns 8325
_refine_ls_number_restraints 27
_refine_ls_restrained_S_all 1.015
_refine_ls_R_factor_all 0.0643
_refine_ls_R_factor_gt 0.0498
_refine_ls_shift/su_max 0.000
_refine_ls_shift/su_mean 0.000
_refine_ls_structure_factor_coef Fsqd
_refine_ls_weighting_details 'calc w=1/[\s^2^(Fo^2^)+(0.0751P)^2^+0.7106P] where P=(Fo^2^+2Fc^2^)/3'
_refine_ls_weighting_scheme calc
_refine_ls_wR_factor_gt 0.1232
_refine_ls_wR_factor_ref 0.1332
_reflns_number_gt 6668
_reflns_number_total 8325
_reflns_threshold_expression >2sigma(I)
_cod_data_source_file b925615f.txt
_cod_data_source_block wang
_cod_original_sg_symbol_H-M 'p -1'
_cod_database_code 7212343

loop_
_symmetry_equiv_pos_as_xyz
'x, y, z'
'-x, -y, -z'

loop_
_atom_site_label
_atom_site_type_symbol
_atom_site_fract_x
_atom_site_fract_y
_atom_site_fract_z
_atom_site_U_iso_or_equiv
_atom_site_adp_type
_atom_site_occupancy
_atom_site_symmetry_multiplicity
_atom_site_calc_flag
_atom_site_refinement_flags
Cu1 Cu 0.20052(3) 0.25290(3) 0.44490(2) 0.02026(12) Uani 1 1 d .
Cu2 Cu 0.04603(4) 0.31413(3) 0.87192(2) 0.02205(12) Uani 1 1 d .
O2 O 0.2244(2) 0.3222(2) 0.72048(15) 0.0290(5) Uani 1 1 d .
O4 O 0.3182(2) 0.2228(2) 0.52587(14) 0.0253(5) Uani 1 1 d .
O3 O 0.1496(2) 0.1695(2) 0.62941(15) 0.0286(5) Uani 1 1 d .
O6 O -0.2620(2) 0.3240(2) 0.27450(17) 0.0363(6) Uani 1 1 d .
N6 N 0.1798(2) 0.1001(2) 0.44515(17) 0.0213(6) Uani 1 1 d .
N2 N -0.0585(2) 0.4441(2) 0.86521(17) 0.0211(6) Uani 1 1 d .
N5 N 0.0565(2) 0.2777(2) 0.38695(17) 0.0209(6) Uani 1 1 d .
O1 O 0.1637(2) 0.20046(19) 0.84620(14) 0.0265(5) Uani 1 1 d .
N1 N 0.1674(3) 0.4001(2) 0.90125(17) 0.0245(6) Uani 1 1 d .
O5 O -0.2558(2) 0.73560(19) 0.81435(15) 0.0280(5) Uani 1 1 d .
N4 N 0.1635(2) 0.4125(2) 0.42785(17) 0.0231(6) Uani 1 1 d .
C32 C 0.4084(3) 0.0926(3) 0.8095(2) 0.0229(7) Uani 1 1 d .
H32 H 0.3924 0.1019 0.8636 0.027 Uiso 1 1 calc R
N3 N -0.1088(3) 0.2796(2) 0.83180(17) 0.0233(6) Uani 1 1 d .
C38 C 0.2667(3) 0.1810(3) 0.6042(2) 0.0216(7) Uani 1 1 d .
C21 C -0.0047(3) 0.3749(3) 0.3667(2) 0.0214(7) Uani 1 1 d .
C31 C 0.3325(3) 0.1501(3) 0.7489(2) 0.0200(7) Uani 1 1 d .
C8 C -0.1955(3) 0.6431(3) 0.8344(2) 0.0247(7) Uani 1 1 d .
C26 C 0.0884(3) 0.0944(3) 0.4006(2) 0.0237(7) Uani 1 1 d .
C15 C -0.1236(3) 0.1901(3) 0.8133(2) 0.0273(8) Uani 1 1 d .
H15 H -0.0592 0.1357 0.8206 0.033 Uiso 1 1 calc R
C20 C 0.0590(3) 0.4542(3) 0.39021(19) 0.0203(7) Uani 1 1 d .
C5 C 0.1182(3) 0.4991(3) 0.9034(2) 0.0220(7) Uani 1 1 d .
C2 C 0.3585(3) 0.4308(3) 0.9434(2) 0.0324(8) Uani 1 1 d .
H2 H 0.4399 0.4065 0.9565 0.039 Uiso 1 1 calc R
C6 C -0.0101(3) 0.5273(3) 0.8784(2) 0.0228(7) Uani 1 1 d .
C19 C 0.0166(3) 0.5600(3) 0.3766(2) 0.0257(7) Uani 1 1 d .
H19 H -0.0555 0.5867 0.3510 0.031 Uiso 1 1 calc R
C4 C 0.1875(3) 0.5661(3) 0.9253(2) 0.0272(8) Uani 1 1 d .
H4 H 0.1532 0.6338 0.9265 0.033 Uiso 1 1 calc R
C13 C -0.3279(3) 0.2572(3) 0.7739(2) 0.0328(8) Uani 1 1 d .
H13 H -0.4015 0.2497 0.7544 0.039 Uiso 1 1 calc R
C7 C -0.0757(3) 0.6254(3) 0.8641(2) 0.0235(7) Uani 1 1 d .
H7 H -0.0413 0.6812 0.8740 0.028 Uiso 1 1 calc R
C23 C -0.1615(3) 0.3108(3) 0.3091(2) 0.0266(8) Uani 1 1 d .
C35 C 0.4604(3) 0.0668(3) 0.6484(2) 0.0288(8) Uani 1 1 d .
H35 H 0.4797 0.0590 0.5938 0.035 Uiso 1 1 calc R
C18 C 0.0833(3) 0.6256(3) 0.4017(2) 0.0287(8) Uani 1 1 d .
H18 H 0.0555 0.6970 0.3938 0.034 Uiso 1 1 calc R
C9 C -0.2434(3) 0.5515(3) 0.8246(2) 0.0240(7) Uani 1 1 d .
H9 H -0.3236 0.5566 0.8086 0.029 Uiso 1 1 calc R
C25 C 0.0127(3) 0.1959(3) 0.3694(2) 0.0222(7) Uani 1 1 d .
C11 C -0.2030(3) 0.3592(3) 0.8211(2) 0.0220(7) Uani 1 1 d .
C37 C 0.2332(3) 0.2314(3) 0.7711(2) 0.0214(7) Uani 1 1 d .
C27 C 0.0672(3) -0.0017(3) 0.3889(2) 0.0299(8) Uani 1 1 d .
H27 H 0.0043 -0.0049 0.3582 0.036 Uiso 1 1 calc R
C36 C 0.3576(3) 0.1359(3) 0.6672(2) 0.0215(7) Uani 1 1 d .
C10 C -0.1721(3) 0.4563(3) 0.8385(2) 0.0228(7) Uani 1 1 d .
C17 C 0.1914(3) 0.5849(3) 0.4386(2) 0.0287(8) Uani 1 1 d .
H17 H 0.2383 0.6285 0.4547 0.034 Uiso 1 1 calc R
C3 C 0.3088(3) 0.5310(3) 0.9456(2) 0.0319(8) Uani 1 1 d .
H3 H 0.3564 0.5751 0.9605 0.038 Uiso 1 1 calc R
C30 C 0.2495(3) 0.0113(3) 0.4784(2) 0.0262(7) Uani 1 1 d .
H30 H 0.3117 0.0156 0.5092 0.031 Uiso 1 1 calc R
C22 C -0.1132(3) 0.3949(3) 0.3292(2) 0.0239(7) Uani 1 1 d .
H22 H -0.1546 0.4627 0.3170 0.029 Uiso 1 1 calc R
C24 C -0.0921(3) 0.2103(3) 0.3299(2) 0.0257(7) Uani 1 1 d .
H24 H -0.1182 0.1535 0.3166 0.031 Uiso 1 1 calc R
C33 C 0.5076(3) 0.0217(3) 0.7903(2) 0.0259(7) Uani 1 1 d .
H33 H 0.5561 -0.0177 0.8318 0.031 Uiso 1 1 calc R
C12 C -0.3136(3) 0.3489(3) 0.7934(2) 0.0293(8) Uani 1 1 d .
H12 H -0.3781 0.4033 0.7880 0.035 Uiso 1 1 calc R
C34 C 0.5338(3) 0.0099(3) 0.7093(2) 0.0297(8) Uani 1 1 d .
H34 H 0.6012 -0.0366 0.6958 0.036 Uiso 1 1 calc R
C14 C -0.2314(4) 0.1763(3) 0.7837(2) 0.0318(8) Uani 1 1 d .
H14 H -0.2390 0.1140 0.7707 0.038 Uiso 1 1 calc R
C1 C 0.2848(3) 0.3668(3) 0.9214(2) 0.0319(8) Uani 1 1 d .
H1 H 0.3176 0.2987 0.9206 0.038 Uiso 1 1 calc R
C29 C 0.2338(3) -0.0864(3) 0.4693(2) 0.0318(8) Uani 1 1 d .
H29 H 0.2842 -0.1467 0.4933 0.038 Uiso 1 1 calc R
C28 C 0.1415(4) -0.0925(3) 0.4238(2) 0.0346(9) Uani 1 1 d .
H28 H 0.1290 -0.1574 0.4164 0.041 Uiso 1 1 calc R
C16 C 0.2283(3) 0.4774(3) 0.4509(2) 0.0258(8) Uani 1 1 d .
H16 H 0.3005 0.4493 0.4761 0.031 Uiso 1 1 calc R
O4W O -0.0143(3) 0.2190(2) 1.01308(17) 0.0322(6) Uani 1 1 d D
H4A H 0.049(3) 0.194(3) 1.036(3) 0.048 Uiso 1 1 d D
H4B H -0.055(4) 0.165(2) 1.021(3) 0.048 Uiso 1 1 d D
O6W O 0.3611(2) 0.2635(2) 0.33062(16) 0.0296(6) Uani 1 1 d D
H6B H 0.401(4) 0.318(2) 0.320(3) 0.044 Uiso 1 1 d D
H6A H 0.343(4) 0.257(3) 0.2860(18) 0.044 Uiso 1 1 d D
O10W O 0.5099(3) 0.4369(3) 0.2858(2) 0.0491(8) Uani 1 1 d D
H10A H 0.585(3) 0.407(4) 0.281(3) 0.074 Uiso 1 1 d D
H10B H 0.523(5) 0.465(4) 0.323(3) 0.074 Uiso 1 1 d D
O11W O 0.5623(3) 0.5665(3) 0.3778(2) 0.0599(10) Uani 1 1 d D
H11A H 0.624(4) 0.604(4) 0.343(3) 0.090 Uiso 1 1 d D
H11B H 0.512(4) 0.608(3) 0.399(3) 0.090 Uiso 1 1 d D
O13W O 0.5691(4) 0.1535(4) 0.4063(3) 0.0999(16) Uani 1 1 d D
H13A H 0.496(5) 0.183(6) 0.387(5) 0.150 Uiso 1 1 d D
H13B H 0.628(6) 0.178(7) 0.360(3) 0.150 Uiso 1 1 d D
O7W O -0.1213(3) 0.0262(3) 1.0395(2) 0.0515(8) Uani 1 1 d D
H7A H -0.116(5) -0.012(4) 1.0898(17) 0.077 Uiso 1 1 d D
H7B H -0.184(4) 0.010(4) 1.024(3) 0.077 Uiso 1 1 d D
O9W O 0.1426(3) 0.1125(2) 1.14707(19) 0.0392(7) Uani 1 1 d D
H9A H 0.077(3) 0.088(4) 1.180(3) 0.059 Uiso 1 1 d D
H9B H 0.180(4) 0.145(4) 1.171(3) 0.059 Uiso 1 1 d D
O5W O 0.3067(3) 0.0154(3) 1.03981(19) 0.0415(7) Uani 1 1 d D
H5A H 0.253(4) 0.037(4) 1.077(3) 0.062 Uiso 1 1 d D
H5B H 0.363(4) 0.060(3) 1.015(3) 0.062 Uiso 1 1 d D
O2W O -0.0944(3) 0.0137(2) 1.22109(18) 0.0394(7) Uani 1 1 d D
H2A H -0.157(3) 0.055(3) 1.221(3) 0.059 Uiso 1 1 d D
H2B H -0.113(5) -0.041(3) 1.262(2) 0.059 Uiso 1 1 d D
O12W O -0.3062(4) 0.1743(3) 1.2044(4) 0.0841(14) Uani 1 1 d D
H12A H -0.227(2) 0.167(6) 1.189(5) 0.126 Uiso 1 1 d D
H12B H -0.301(7) 0.222(5) 1.228(4) 0.126 Uiso 1 1 d D
O1W O -0.4885(3) 0.2538(2) 1.09399(18) 0.0391(6) Uani 1 1 d D
H1A H -0.445(4) 0.232(4) 1.133(2) 0.059 Uiso 1 1 d D
H1B H -0.563(3) 0.257(4) 1.122(3) 0.059 Uiso 1 1 d D
O3W O -0.4969(3) 0.1542(2) 0.97295(18) 0.0404(7) Uani 1 1 d D
H3A H -0.430(3) 0.117(3) 0.960(3) 0.061 Uiso 1 1 d D
H3B H -0.479(5) 0.173(4) 1.013(2) 0.061 Uiso 1 1 d D
O8W O 0.4381(3) 0.6629(3) 0.5012(2) 0.0518(8) Uani 1 1 d D
H8A H 0.483(5) 0.707(4) 0.508(4) 0.078 Uiso 1 1 d D
H8B H 0.424(6) 0.619(4) 0.5496(19) 0.078 Uiso 1 1 d D

loop_
_atom_site_aniso_label
_atom_site_aniso_U_11
_atom_site_aniso_U_22
_atom_site_aniso_U_33
_atom_site_aniso_U_23
_atom_site_aniso_U_13
_atom_site_aniso_U_12
Cu1 0.0209(2) 0.0205(2) 0.0206(2) -0.00614(17) -0.00681(15) -0.00043(16)
Cu2 0.0253(2) 0.0185(2) 0.0240(2) -0.00934(18) -0.00476(16) 0.00126(16)
O2 0.0331(13) 0.0206(14) 0.0304(13) -0.0048(11) -0.0068(10) 0.0040(11)
O4 0.0251(11) 0.0318(14) 0.0198(12) -0.0073(11) -0.0088(9) 0.0019(10)
O3 0.0233(12) 0.0353(15) 0.0277(13) -0.0099(11) -0.0059(10) 0.0004(10)
O6 0.0274(13) 0.0460(18) 0.0442(15) -0.0206(14) -0.0194(11) 0.0064(12)
N6 0.0232(13) 0.0179(15) 0.0213(14) -0.0043(12) -0.0033(11) -0.0013(11)
N2 0.0249(13) 0.0155(15) 0.0245(14) -0.0085(12) -0.0034(11) -0.0016(11)
N5 0.0191(13) 0.0218(16) 0.0232(14) -0.0073(12) -0.0053(11) -0.0019(11)
O1 0.0302(12) 0.0231(14) 0.0257(12) -0.0106(11) -0.0015(10) 0.0039(10)
N1 0.0271(14) 0.0240(17) 0.0238(15) -0.0094(13) -0.0047(11) 0.0000(12)
O5 0.0312(12) 0.0174(13) 0.0362(14) -0.0092(11) -0.0088(10) 0.0041(10)
N4 0.0233(13) 0.0229(16) 0.0253(15) -0.0100(12) -0.0048(11) -0.0019(12)
C32 0.0267(16) 0.0237(19) 0.0189(16) -0.0062(14) -0.0039(13) -0.0047(14)
N3 0.0278(14) 0.0199(16) 0.0225(14) -0.0071(12) -0.0043(11) -0.0015(12)
C38 0.0251(16) 0.0202(18) 0.0226(17) -0.0106(14) -0.0065(13) 0.0029(13)
C21 0.0208(15) 0.0240(19) 0.0181(16) -0.0056(14) -0.0010(12) -0.0028(14)
C31 0.0218(15) 0.0184(18) 0.0192(16) -0.0035(14) -0.0038(12) -0.0050(13)
C8 0.0308(17) 0.0220(19) 0.0202(17) -0.0069(14) -0.0003(13) -0.0019(15)
C26 0.0251(16) 0.0229(19) 0.0214(17) -0.0064(14) 0.0014(13) -0.0041(14)
C15 0.0372(19) 0.0153(18) 0.0282(18) -0.0059(15) -0.0029(15) -0.0030(15)
C20 0.0201(15) 0.0235(19) 0.0155(15) -0.0038(14) -0.0016(12) -0.0021(13)
C5 0.0281(16) 0.0203(18) 0.0156(15) -0.0040(14) -0.0014(13) -0.0013(14)
C2 0.0279(18) 0.037(2) 0.032(2) -0.0054(17) -0.0094(15) -0.0051(16)
C6 0.0251(16) 0.0253(19) 0.0202(16) -0.0113(15) 0.0013(13) -0.0059(14)
C19 0.0251(16) 0.026(2) 0.0241(17) -0.0070(15) -0.0019(13) 0.0010(14)
C4 0.0330(18) 0.025(2) 0.0239(18) -0.0068(15) -0.0051(14) -0.0038(15)
C13 0.0289(18) 0.031(2) 0.039(2) -0.0083(18) -0.0046(16) -0.0108(16)
C7 0.0301(17) 0.0199(19) 0.0227(17) -0.0108(14) -0.0016(13) -0.0034(14)
C23 0.0240(16) 0.035(2) 0.0226(17) -0.0093(16) -0.0044(13) -0.0041(15)
C35 0.0311(18) 0.035(2) 0.0223(17) -0.0122(16) -0.0071(14) 0.0045(16)
C18 0.0337(18) 0.022(2) 0.0282(19) -0.0065(16) -0.0033(15) -0.0009(15)
C9 0.0239(16) 0.0234(19) 0.0228(17) -0.0046(14) -0.0042(13) -0.0006(14)
C25 0.0220(15) 0.027(2) 0.0176(16) -0.0060(14) -0.0020(12) -0.0044(14)
C11 0.0252(16) 0.0166(18) 0.0212(17) -0.0039(14) 0.0000(13) -0.0018(13)
C37 0.0216(15) 0.0226(19) 0.0249(17) -0.0118(15) -0.0078(13) -0.0011(14)
C27 0.0364(19) 0.028(2) 0.0285(19) -0.0117(16) -0.0045(15) -0.0086(16)
C36 0.0223(15) 0.0221(19) 0.0207(16) -0.0064(14) -0.0055(13) -0.0007(13)
C10 0.0255(16) 0.0241(19) 0.0176(16) -0.0060(14) 0.0000(13) -0.0043(14)
C17 0.0356(19) 0.025(2) 0.0272(18) -0.0096(16) -0.0007(15) -0.0098(16)
C3 0.0349(19) 0.032(2) 0.031(2) -0.0081(17) -0.0090(15) -0.0100(17)
C30 0.0278(17) 0.0207(19) 0.0255(18) -0.0029(15) -0.0032(14) 0.0027(15)
C22 0.0230(16) 0.025(2) 0.0211(17) -0.0049(14) -0.0037(13) 0.0026(14)
C24 0.0256(16) 0.027(2) 0.0271(18) -0.0095(16) -0.0034(14) -0.0073(15)
C33 0.0246(16) 0.027(2) 0.0251(17) -0.0028(15) -0.0106(14) -0.0016(14)
C12 0.0257(17) 0.025(2) 0.035(2) -0.0055(16) -0.0048(15) -0.0030(15)
C34 0.0252(17) 0.032(2) 0.0329(19) -0.0129(17) -0.0061(14) 0.0059(15)
C14 0.041(2) 0.025(2) 0.034(2) -0.0123(17) -0.0080(16) -0.0071(16)
C1 0.0301(18) 0.031(2) 0.036(2) -0.0117(17) -0.0089(15) 0.0041(16)
C29 0.0355(19) 0.022(2) 0.0304(19) -0.0038(16) 0.0012(15) 0.0024(16)
C28 0.046(2) 0.021(2) 0.037(2) -0.0118(17) 0.0002(17) -0.0070(17)
C16 0.0217(16) 0.030(2) 0.0292(18) -0.0121(16) -0.0038(13) -0.0066(14)
O4W 0.0402(15) 0.0271(15) 0.0299(14) -0.0086(12) -0.0061(11) -0.0042(12)
O6W 0.0294(13) 0.0352(16) 0.0238(13) -0.0081(12) -0.0015(10) -0.0075(11)
O10W 0.0309(14) 0.0412(19) 0.081(2) -0.0272(17) -0.0096(15) -0.0020(13)
O11W 0.0501(19) 0.069(2) 0.069(2) -0.040(2) 0.0153(16) -0.0252(17)
O13W 0.059(3) 0.117(4) 0.095(3) 0.010(3) -0.025(2) 0.011(3)
O7W 0.0581(19) 0.047(2) 0.0443(18) 0.0056(15) -0.0209(16) -0.0209(16)
O9W 0.0398(15) 0.0362(17) 0.0458(17) -0.0199(14) -0.0004(12) -0.0094(13)
O5W 0.0363(16) 0.0477(19) 0.0448(18) -0.0219(15) -0.0017(13) -0.0056(13)
O2W 0.0434(16) 0.0300(18) 0.0425(17) -0.0091(14) -0.0016(14) -0.0077(13)
O12W 0.066(2) 0.068(3) 0.156(4) -0.066(3) -0.061(3) 0.011(2)
O1W 0.0357(15) 0.0395(18) 0.0427(17) -0.0136(14) -0.0076(12) 0.0004(13)
O3W 0.0412(16) 0.0448(19) 0.0402(16) -0.0209(14) -0.0061(13) -0.0008(13)
O8W 0.0498(18) 0.062(2) 0.0435(18) -0.0146(17) -0.0126(15) 0.0005(16)

loop_
_atom_type_symbol
_atom_type_description
_atom_type_scat_dispersion_real
_atom_type_scat_dispersion_imag
_atom_type_scat_source
C C 0.0033 0.0016 'International Tables Vol C Tables 4.2.6.8 and 6.1.1.4'
H H 0.0000 0.0000 'International Tables Vol C Tables 4.2.6.8 and 6.1.1.4'
N N 0.0061 0.0033 'International Tables Vol C Tables 4.2.6.8 and 6.1.1.4'
O O 0.0106 0.0060 'International Tables Vol C Tables 4.2.6.8 and 6.1.1.4'
Cu Cu 0.3201 1.2651 'International Tables Vol C Tables 4.2.6.8 and 6.1.1.4'

loop_
_geom_angle_atom_site_label_1
_geom_angle_atom_site_label_2
_geom_angle_atom_site_label_3
_geom_angle
N5 Cu1 O4 167.51(10)
N5 Cu1 N4 80.06(11)
O4 Cu1 N4 99.17(10)
N5 Cu1 N6 80.09(11)
O4 Cu1 N6 99.72(10)
N4 Cu1 N6 160.01(11)
N5 Cu1 O6W 98.91(10)
O4 Cu1 O6W 93.55(10)
N4 Cu1 O6W 98.39(10)
N6 Cu1 O6W 86.90(10)
N2 Cu2 O1 164.79(11)
N2 Cu2 N1 80.28(12)
O1 Cu2 N1 100.74(11)
N2 Cu2 N3 79.82(11)
O1 Cu2 N3 97.47(11)
N1 Cu2 N3 159.74(12)
N2 Cu2 O4W 101.00(11)
O1 Cu2 O4W 94.15(10)
N1 Cu2 O4W 92.11(10)
N3 Cu2 O4W 95.36(10)
C38 O4 Cu1 114.3(2)
C30 N6 C26 118.7(3)
C30 N6 Cu1 127.9(2)
C26 N6 Cu1 113.2(2)
C10 N2 C6 120.5(3)
C10 N2 Cu2 119.9(2)
C6 N2 Cu2 119.2(2)
C21 N5 C25 119.8(3)
C21 N5 Cu1 120.2(2)
C25 N5 Cu1 119.9(2)
C37 O1 Cu2 112.4(2)
C1 N1 C5 119.3(3)
C1 N1 Cu2 126.6(2)
C5 N1 Cu2 114.0(2)
C16 N4 C20 118.6(3)
C16 N4 Cu1 127.4(2)
C20 N4 Cu1 114.0(2)
C33 C32 C31 121.0(3)
C33 C32 H32 119.5
C31 C32 H32 119.5
C15 N3 C11 118.8(3)
C15 N3 Cu2 127.0(2)
C11 N3 Cu2 114.2(2)
O3 C38 O4 124.4(3)
O3 C38 C36 119.1(3)
O4 C38 C36 116.4(3)
N5 C21 C22 122.2(3)
N5 C21 C20 111.7(3)
C22 C21 C20 126.1(3)
C32 C31 C36 119.2(3)
C32 C31 C37 118.6(3)
C36 C31 C37 122.1(3)
O5 C8 C7 123.2(3)
O5 C8 C9 121.3(3)
C7 C8 C9 115.4(3)
N6 C26 C27 121.2(3)
N6 C26 C25 114.7(3)
C27 C26 C25 124.1(3)
N3 C15 C14 122.2(3)
N3 C15 H15 118.9
C14 C15 H15 118.9
N4 C20 C19 122.1(3)
N4 C20 C21 113.9(3)
C19 C20 C21 124.0(3)
N1 C5 C4 121.0(3)
N1 C5 C6 114.3(3)
C4 C5 C6 124.7(3)
C3 C2 C1 118.7(3)
C3 C2 H2 120.7
C1 C2 H2 120.7
N2 C6 C7 120.8(3)
N2 C6 C5 112.0(3)
C7 C6 C5 127.1(3)
C20 C19 C18 118.7(3)
C20 C19 H19 120.6
C18 C19 H19 120.6
C5 C4 C3 119.1(3)
C5 C4 H4 120.4
C3 C4 H4 120.4
C12 C13 C14 119.3(3)
C12 C13 H13 120.3
C14 C13 H13 120.3
C6 C7 C8 121.1(3)
C6 C7 H7 119.4
C8 C7 H7 119.4
O6 C23 C24 121.1(3)
O6 C23 C22 122.6(3)
C24 C23 C22 116.3(3)
C34 C35 C36 121.1(3)
C34 C35 H35 119.4
C36 C35 H35 119.4
C17 C18 C19 119.9(3)
C17 C18 H18 120.1
C19 C18 H18 120.1
C10 C9 C8 120.4(3)
C10 C9 H9 119.8
C8 C9 H9 119.8
N5 C25 C24 121.4(3)
N5 C25 C26 111.8(3)
C24 C25 C26 126.8(3)
N3 C11 C12 121.4(3)
N3 C11 C10 113.8(3)
C12 C11 C10 124.7(3)
O2 C37 O1 123.9(3)
O2 C37 C31 120.6(3)
O1 C37 C31 115.5(3)
C28 C27 C26 118.8(3)
C28 C27 H27 120.6
C26 C27 H27 120.6
C35 C36 C31 118.9(3)
C35 C36 C38 118.9(3)
C31 C36 C38 121.7(3)
N2 C10 C9 121.7(3)
N2 C10 C11 112.2(3)
C9 C10 C11 125.9(3)
C18 C17 C16 118.3(3)
C18 C17 H17 120.8
C16 C17 H17 120.8
C2 C3 C4 119.8(3)
C2 C3 H3 120.1
C4 C3 H3 120.1
N6 C30 C29 123.2(3)
N6 C30 H30 118.4
C29 C30 H30 118.4
C21 C22 C23 119.5(3)
C21 C22 H22 120.3
C23 C22 H22 120.3
C25 C24 C23 120.8(3)
C25 C24 H24 119.6
C23 C24 H24 119.6
C34 C33 C32 119.6(3)
C34 C33 H33 120.2
C32 C33 H33 120.2
C11 C12 C13 119.5(3)
C11 C12 H12 120.3
C13 C12 H12 120.3
C35 C34 C33 120.2(3)
C35 C34 H34 119.9
C33 C34 H34 119.9
C15 C14 C13 118.7(3)
C15 C14 H14 120.7
C13 C14 H14 120.7
N1 C1 C2 122.1(3)
N1 C1 H1 118.9
C2 C1 H1 118.9
C30 C29 C28 118.2(4)
C30 C29 H29 120.9
C28 C29 H29 120.9
C29 C28 C27 119.9(3)
C29 C28 H28 120.1
C27 C28 H28 120.1
N4 C16 C17 122.3(3)
N4 C16 H16 118.8
C17 C16 H16 118.8
Cu2 O4W H4A 111(3)
Cu2 O4W H4B 114(3)
H4A O4W H4B 103(4)
Cu1 O6W H6B 110(3)
Cu1 O6W H6A 118(3)
H6B O6W H6A 111(4)
H10A O10W H10B 94(5)
H11A O11W H11B 107(3)
H13A O13W H13B 101(7)
H7A O7W H7B 111(5)
H9A O9W H9B 109(5)
H5A O5W H5B 110(5)
H2A O2W H2B 106(5)
H12A O12W H12B 94(6)
H1A O1W H1B 101(4)
H3A O3W H3B 102(5)
H8A O8W H8B 103(5)

loop_
_geom_bond_atom_site_label_1
_geom_bond_atom_site_label_2
_geom_bond_distance
Cu1 N5 1.910(3)
Cu1 O4 1.937(2)
Cu1 N4 2.036(3)
Cu1 N6 2.050(3)
Cu1 O6W 2.274(2)
Cu2 N2 1.919(3)
Cu2 O1 1.942(2)
Cu2 N1 2.029(3)
Cu2 N3 2.038(3)
Cu2 O4W 2.289(3)
O2 C37 1.231(4)
O4 C38 1.280(4)
O3 C38 1.243(4)
O6 C23 1.280(4)
N6 C30 1.334(4)
N6 C26 1.355(4)
N2 C10 1.342(4)
N2 C6 1.356(4)
N5 C21 1.343(4)
N5 C25 1.354(4)
O1 C37 1.289(4)
N1 C1 1.344(4)
N1 C5 1.359(4)
O5 C8 1.288(4)
N4 C16 1.342(4)
N4 C20 1.358(4)
C32 C33 1.386(5)
C32 C31 1.392(5)
C32 H32 0.9300
N3 C15 1.344(4)
N3 C11 1.360(4)
C38 C36 1.504(4)
C21 C22 1.377(4)
C21 C20 1.493(4)
C31 C36 1.406(4)
C31 C37 1.498(4)
C8 C7 1.423(5)
C8 C9 1.431(5)
C26 C27 1.390(5)
C26 C25 1.480(5)
C15 C14 1.384(5)
C15 H15 0.9300
C20 C19 1.378(5)
C5 C4 1.385(5)
C5 C6 1.476(5)
C2 C3 1.376(5)
C2 C1 1.384(5)
C2 H2 0.9300
C6 C7 1.372(5)
C19 C18 1.383(5)
C19 H19 0.9300
C4 C3 1.387(5)
C4 H4 0.9300
C13 C12 1.380(5)
C13 C14 1.386(5)
C13 H13 0.9300
C7 H7 0.9300
C23 C24 1.417(5)
C23 C22 1.428(5)
C35 C34 1.378(5)
C35 C36 1.394(5)
C35 H35 0.9300
C18 C17 1.383(5)
C18 H18 0.9300
C9 C10 1.369(5)
C9 H9 0.9300
C25 C24 1.367(5)
C11 C12 1.378(5)
C11 C10 1.484(4)
C27 C28 1.385(5)
C27 H27 0.9300
C17 C16 1.389(5)
C17 H17 0.9300
C3 H3 0.9300
C30 C29 1.376(5)
C30 H30 0.9300
C22 H22 0.9300
C24 H24 0.9300
C33 C34 1.380(5)
C33 H33 0.9300
C12 H12 0.9300
C34 H34 0.9300
C14 H14 0.9300
C1 H1 0.9300
C29 C28 1.376(5)
C29 H29 0.9300
C28 H28 0.9300
C16 H16 0.9300
O4W H4A 0.830(19)
O4W H4B 0.836(19)
O6W H6B 0.831(19)
O6W H6A 0.835(19)
O10W H10A 0.85(2)
O10W H10B 0.847(19)
O11W H11A 0.864(19)
O11W H11B 0.841(19)
O13W H13A 0.90(2)
O13W H13B 0.89(2)
O7W H7A 0.84(2)
O7W H7B 0.84(2)
O9W H9A 0.826(19)
O9W H9B 0.840(19)
O5W H5A 0.858(19)
O5W H5B 0.84(2)
O2W H2A 0.814(19)
O2W H2B 0.830(19)
O12W H12A 0.83(2)
O12W H12B 0.85(2)
O1W H1A 0.838(19)
O1W H1B 0.842(19)
O3W H3A 0.850(19)
O3W H3B 0.845(19)
O8W H8A 0.83(2)
O8W H8B 0.83(2)

loop_
_geom_hbond_atom_site_label_D
_geom_hbond_atom_site_label_H
_geom_hbond_atom_site_label_A
_geom_hbond_distance_DH
_geom_hbond_distance_HA
_geom_hbond_distance_DA
_geom_hbond_angle_DHA
_geom_hbond_site_symmetry_A
O4W H4A O9W 0.830(19) 2.18(3) 2.946(4) 153(4) .
O4W H4B O7W 0.836(19) 1.94(2) 2.773(4) 171(4) .
O6W H6B O10W 0.831(19) 1.92(2) 2.747(4) 173(4) .
O6W H6A O5 0.835(19) 2.04(2) 2.854(3) 165(4) 2_566
O10W H10A O6 0.85(2) 1.86(2) 2.703(4) 172(5) 1_655
O10W H10B O11W 0.847(19) 1.97(3) 2.795(4) 163(5) .
O11W H11A O2 0.864(19) 1.92(2) 2.781(4) 172(6) 2_666
O11W H11B O8W 0.841(19) 2.04(3) 2.796(4) 150(6) .
O13W H13A O6W 0.90(2) 1.90(3) 2.790(5) 170(8) .
O13W H13B O6 0.89(2) 2.28(5) 3.053(6) 144(8) 1_655
O13W H13B O12W 0.89(2) 2.56(6) 3.304(8) 142(7) 1_654
O7W H7A O2W 0.84(2) 2.38(4) 3.050(4) 138(5) .
O7W H7A O1 0.84(2) 2.44(5) 3.018(4) 127(5) 2_557
O7W H7B O5W 0.84(2) 1.94(2) 2.767(4) 167(5) 2_557
O9W H9A O2W 0.826(19) 2.05(3) 2.837(4) 159(5) .
O9W H9B O5 0.840(19) 1.95(3) 2.746(4) 158(5) 2_567
O5W H5A O9W 0.858(19) 1.91(2) 2.760(4) 169(5) .
O5W H5B O3W 0.84(2) 1.92(2) 2.755(4) 172(5) 1_655
O2W H2A O12W 0.814(19) 2.09(2) 2.902(5) 172(5) .
O2W H2B O3 0.830(19) 2.05(2) 2.882(4) 174(5) 2_557
O12W H12A O2W 0.83(2) 2.31(6) 2.902(5) 129(7) .
O12W H12B O6 0.85(2) 1.87(2) 2.717(4) 172(8) 1_556
O1W H1A O12W 0.838(19) 2.00(2) 2.820(5) 166(5) .
O1W H1B O5 0.842(19) 2.01(2) 2.856(4) 178(5) 2_467
O3W H3A O5W 0.850(19) 2.06(3) 2.872(4) 159(5) 2_557
O3W H3B O1W 0.845(19) 1.95(3) 2.757(4) 159(5) .
O8W H8A O4 0.83(2) 2.30(4) 3.027(4) 146(5) 2_666
O8W H8A O13W 0.83(2) 2.63(4) 3.249(7) 132(5) 2_666
O8W H8B O11W 0.83(2) 2.36(4) 3.055(5) 142(5) 2_666

loop_
_geom_torsion_atom_site_label_1
_geom_torsion_atom_site_label_2
_geom_torsion_atom_site_label_3
_geom_torsion_atom_site_label_4
_geom_torsion
N5 Cu1 O4 C38 14.3(6)
N4 Cu1 O4 C38 99.7(2)
N6 Cu1 O4 C38 -73.7(2)
O6W Cu1 O4 C38 -161.2(2)
N5 Cu1 N6 C30 -179.4(3)
O4 Cu1 N6 C30 -12.0(3)
N4 Cu1 N6 C30 -172.8(3)
O6W Cu1 N6 C30 81.0(3)
N5 Cu1 N6 C26 5.2(2)
O4 Cu1 N6 C26 172.6(2)
N4 Cu1 N6 C26 11.8(4)
O6W Cu1 N6 C26 -94.4(2)
O1 Cu2 N2 C10 79.5(5)
N1 Cu2 N2 C10 174.7(3)
N3 Cu2 N2 C10 -1.5(2)
O4W Cu2 N2 C10 -95.0(2)
O1 Cu2 N2 C6 -93.2(4)
N1 Cu2 N2 C6 2.0(2)
N3 Cu2 N2 C6 -174.2(3)
O4W Cu2 N2 C6 92.3(2)
O4 Cu1 N5 C21 84.1(6)
N4 Cu1 N5 C21 -3.5(2)
N6 Cu1 N5 C21 174.3(3)
O6W Cu1 N5 C21 -100.5(2)
O4 Cu1 N5 C25 -93.2(5)
N4 Cu1 N5 C25 179.3(2)
N6 Cu1 N5 C25 -3.0(2)
O6W Cu1 N5 C25 82.3(2)
N2 Cu2 O1 C37 14.7(5)
N1 Cu2 O1 C37 -77.8(2)
N3 Cu2 O1 C37 93.3(2)
O4W Cu2 O1 C37 -170.7(2)
N2 Cu2 N1 C1 178.2(3)
O1 Cu2 N1 C1 -17.2(3)
N3 Cu2 N1 C1 -170.9(3)
O4W Cu2 N1 C1 77.4(3)
N2 Cu2 N1 C5 1.2(2)
O1 Cu2 N1 C5 165.8(2)
N3 Cu2 N1 C5 12.1(4)
O4W Cu2 N1 C5 -99.6(2)
N5 Cu1 N4 C16 -178.7(3)
O4 Cu1 N4 C16 13.9(3)
N6 Cu1 N4 C16 174.7(3)
O6W Cu1 N4 C16 -81.1(3)
N5 Cu1 N4 C20 2.7(2)
O4 Cu1 N4 C20 -164.6(2)
N6 Cu1 N4 C20 -3.9(4)
O6W Cu1 N4 C20 100.4(2)
N2 Cu2 N3 C15 177.7(3)
O1 Cu2 N3 C15 12.8(3)
N1 Cu2 N3 C15 166.8(3)
O4W Cu2 N3 C15 -82.1(3)
N2 Cu2 N3 C11 -0.2(2)
O1 Cu2 N3 C11 -165.1(2)
N1 Cu2 N3 C11 -11.1(4)
O4W Cu2 N3 C11 100.0(2)
Cu1 O4 C38 O3 -7.0(4)
Cu1 O4 C38 C36 168.0(2)
C25 N5 C21 C22 0.9(5)
Cu1 N5 C21 C22 -176.3(2)
C25 N5 C21 C20 -179.4(3)
Cu1 N5 C21 C20 3.4(3)
C33 C32 C31 C36 -0.2(5)
C33 C32 C31 C37 -175.6(3)
C30 N6 C26 C27 -0.3(5)
Cu1 N6 C26 C27 175.5(2)
C30 N6 C26 C25 177.6(3)
Cu1 N6 C26 C25 -6.5(3)
C11 N3 C15 C14 0.0(5)
Cu2 N3 C15 C14 -177.8(3)
C16 N4 C20 C19 -1.2(5)
Cu1 N4 C20 C19 177.5(2)
C16 N4 C20 C21 179.5(3)
Cu1 N4 C20 C21 -1.8(3)
N5 C21 C20 N4 -0.8(4)
C22 C21 C20 N4 178.9(3)
N5 C21 C20 C19 179.9(3)
C22 C21 C20 C19 -0.4(5)
C1 N1 C5 C4 0.5(5)
Cu2 N1 C5 C4 177.7(2)
C1 N1 C5 C6 178.9(3)
Cu2 N1 C5 C6 -3.8(3)
C10 N2 C6 C7 -0.5(5)
Cu2 N2 C6 C7 172.2(2)
C10 N2 C6 C5 -177.2(3)
Cu2 N2 C6 C5 -4.5(4)
N1 C5 C6 N2 5.3(4)
C4 C5 C6 N2 -176.3(3)
N1 C5 C6 C7 -171.1(3)
C4 C5 C6 C7 7.3(5)
N4 C20 C19 C18 0.4(5)
C21 C20 C19 C18 179.5(3)
N1 C5 C4 C3 -0.1(5)
C6 C5 C4 C3 -178.4(3)
N2 C6 C7 C8 -0.5(5)
C5 C6 C7 C8 175.6(3)
O5 C8 C7 C6 -174.9(3)
C9 C8 C7 C6 2.6(5)
C20 C19 C18 C17 0.9(5)
O5 C8 C9 C10 173.8(3)
C7 C8 C9 C10 -3.7(5)
C21 N5 C25 C24 1.1(5)
Cu1 N5 C25 C24 178.3(2)
C21 N5 C25 C26 -176.9(3)
Cu1 N5 C25 C26 0.3(3)
N6 C26 C25 N5 4.2(4)
C27 C26 C25 N5 -177.9(3)
N6 C26 C25 C24 -173.6(3)
C27 C26 C25 C24 4.3(5)
C15 N3 C11 C12 1.3(5)
Cu2 N3 C11 C12 179.4(3)
C15 N3 C11 C10 -176.5(3)
Cu2 N3 C11 C10 1.6(3)
Cu2 O1 C37 O2 -1.3(4)
Cu2 O1 C37 C31 176.08(19)
C32 C31 C37 O2 131.8(3)
C36 C31 C37 O2 -43.4(4)
C32 C31 C37 O1 -45.7(4)
C36 C31 C37 O1 139.1(3)
N6 C26 C27 C28 0.0(5)
C25 C26 C27 C28 -177.7(3)
C34 C35 C36 C31 2.5(5)
C34 C35 C36 C38 -169.4(3)
C32 C31 C36 C35 -1.9(5)
C37 C31 C36 C35 173.3(3)
C32 C31 C36 C38 169.8(3)
C37 C31 C36 C38 -15.0(5)
O3 C38 C36 C35 125.8(3)
O4 C38 C36 C35 -49.5(4)
O3 C38 C36 C31 -45.8(5)
O4 C38 C36 C31 138.9(3)
C6 N2 C10 C9 -0.7(5)
Cu2 N2 C10 C9 -173.3(2)
C6 N2 C10 C11 175.3(3)
Cu2 N2 C10 C11 2.7(4)
C8 C9 C10 N2 2.9(5)
C8 C9 C10 C11 -172.5(3)
N3 C11 C10 N2 -2.7(4)
C12 C11 C10 N2 179.6(3)
N3 C11 C10 C9 173.1(3)
C12 C11 C10 C9 -4.6(5)
C19 C18 C17 C16 -1.4(5)
C1 C2 C3 C4 -0.4(5)
C5 C4 C3 C2 0.1(5)
C26 N6 C30 C29 0.4(5)
Cu1 N6 C30 C29 -174.8(2)
N5 C21 C22 C23 -1.4(5)
C20 C21 C22 C23 178.9(3)
O6 C23 C22 C21 179.8(3)
C24 C23 C22 C21 0.0(5)
N5 C25 C24 C23 -2.5(5)
C26 C25 C24 C23 175.2(3)
O6 C23 C24 C25 -177.9(3)
C22 C23 C24 C25 1.9(5)
C31 C32 C33 C34 1.7(5)
N3 C11 C12 C13 -1.8(5)
C10 C11 C12 C13 175.7(3)
C14 C13 C12 C11 1.0(5)
C36 C35 C34 C33 -0.9(6)
C32 C33 C34 C35 -1.2(5)
N3 C15 C14 C13 -0.8(5)
C12 C13 C14 C15 0.3(5)
C5 N1 C1 C2 -0.8(5)
Cu2 N1 C1 C2 -177.7(3)
C3 C2 C1 N1 0.8(5)
N6 C30 C29 C28 -0.1(5)
C30 C29 C28 C27 -0.3(5)
C26 C27 C28 C29 0.3(5)
C20 N4 C16 C17 0.7(5)
Cu1 N4 C16 C17 -177.8(2)
C18 C17 C16 N4 0.5(5)
